data_1546079
loop_
_publ_author_name
'Xie, Jiaxin'
'Wang, Jianchun'
'Dong, Guangbin'

_publ_section_title
;
 Synthetic Study of Phainanoids. Highly Diastereoselective Construction of
 the 4,5-Spirocycle via Palladium-Catalyzed Intramolecular Alkenylation.
;
_journal_issue 11
_journal_name_full 'Organic letters'
_journal_page_first 3017
_journal_page_last 3020
_journal_paper_doi 10.1021/acs.orglett.7b01303
_journal_volume 19
_journal_year 2017
_chemical_formula_moiety 'C25 H24 O2'
_chemical_formula_sum 'C25 H24 O2'
_chemical_formula_weight 356.44
_space_group_crystal_system triclinic
_space_group_IT_number 2
_space_group_name_Hall '-P 1'
_space_group_name_H-M_alt 'P -1'
_symmetry_space_group_name_Hall '-P 1'
_symmetry_space_group_name_H-M 'P -1'
_atom_sites_solution_hydrogens mixed
_audit_creation_method SHELXL-2016/6
_cell_angle_alpha 105.352(9)
_cell_angle_beta 94.190(9)
_cell_angle_gamma 109.278(8)
_cell_formula_units_Z 2
_cell_length_a 7.611(2)
_cell_length_b 11.490(3)
_cell_length_c 11.506(3)
_cell_measurement_reflns_used 3518
_cell_measurement_temperature 100(2)
_cell_measurement_theta_max 27.5
_cell_measurement_theta_min 3.0
_cell_volume 901.5(4)
_computing_cell_refinement 'CrystalClear (Rigaku Inc., 2008)'
_computing_data_collection 'CrystalClear (Rigaku Inc., 2008)'
_computing_data_reduction 'CrystalClear (Rigaku Inc., 2008)'
_computing_molecular_graphics 'XP SHELXTL/PC, Siemens Analytical'
_computing_publication_material 'XP SHELXTL/PC, Siemens Analytical'
_computing_structure_refinement 'SHELXL-2016/6 (Sheldrick, 2015)'
_computing_structure_solution
;

SUPERFLIP.  Palatinus, L. and Chapuis, G. (2007).  J. Appl. Cryst. 40, 786-790.
 
;
_diffrn_ambient_temperature 100(2)
_diffrn_measured_fraction_theta_full 0.989
_diffrn_measured_fraction_theta_max 0.985
_diffrn_measurement_device_type 'Rigaku AFC12 with Saturn 724+ CCD'
_diffrn_measurement_method \w-scans
_diffrn_radiation_type MoK\a
_diffrn_radiation_wavelength 0.71073
_diffrn_reflns_av_R_equivalents 0.0518
_diffrn_reflns_av_unetI/netI 0.0497
_diffrn_reflns_Laue_measured_fraction_full 0.989
_diffrn_reflns_Laue_measured_fraction_max 0.985
_diffrn_reflns_limit_h_max 9
_diffrn_reflns_limit_h_min -9
_diffrn_reflns_limit_k_max 14
_diffrn_reflns_limit_k_min -14
_diffrn_reflns_limit_l_max 13
_diffrn_reflns_limit_l_min -14
_diffrn_reflns_number 13140
_diffrn_reflns_point_group_measured_fraction_full 0.989
_diffrn_reflns_point_group_measured_fraction_max 0.985
_diffrn_reflns_theta_full 25.242
_diffrn_reflns_theta_max 26.023
_diffrn_reflns_theta_min 3.104
_diffrn_source 'sealed fine focus tube'
_exptl_absorpt_coefficient_mu 0.082
_exptl_absorpt_correction_T_max 1.00
_exptl_absorpt_correction_T_min 0.850
_exptl_absorpt_correction_type multi-scan
_exptl_absorpt_process_details
;
Abscor. T. Higashi (2001). The Rigaku Corporation, Tokyo, Japan.
;
_exptl_crystal_colour colorless
_exptl_crystal_density_diffrn 1.313
_exptl_crystal_description prism
_exptl_crystal_F_000 380
_exptl_crystal_size_max 0.170
_exptl_crystal_size_mid 0.120
_exptl_crystal_size_min 0.070
_refine_diff_density_max 0.266
_refine_diff_density_min -0.230
_refine_diff_density_rms 0.046
_refine_ls_extinction_method none
_refine_ls_goodness_of_fit_ref 1.038
_refine_ls_hydrogen_treatment mixed
_refine_ls_matrix_type full
_refine_ls_number_parameters 250
_refine_ls_number_reflns 3518
_refine_ls_number_restraints 162
_refine_ls_restrained_S_all 1.015
_refine_ls_R_factor_all 0.0661
_refine_ls_R_factor_gt 0.0468
_refine_ls_shift/su_max 0.000
_refine_ls_shift/su_mean 0.000
_refine_ls_structure_factor_coef Fsqd
_refine_ls_weighting_details 'w=1/[\s^2^(Fo^2^)+(0.0431P)^2^+0.3912P] where P=(Fo^2^+2Fc^2^)/3'
_refine_ls_weighting_scheme calc
_refine_ls_wR_factor_gt 0.1034
_refine_ls_wR_factor_ref 0.1114
_reflns_Friedel_coverage 0.000
_reflns_number_gt 2712
_reflns_number_total 3518
_reflns_threshold_expression 'I > 2\s(I)'
_cod_data_source_file ol7b01303_si_002.cif
_cod_data_source_block shelx
_cod_depositor_comments 'Adding full bibliography for 1546079.cif.'
_cod_database_code 1546079
_shelx_shelxl_version_number 2016/6
_shelx_space_group_comment
;
The symmetry employed for this shelxl refinement is uniquely defined
by the following loop, which should always be used as a source of
symmetry information in preference to the above space-group names.
They are only intended as comments.
;
_shelx_estimated_absorpt_t_min 0.986
_shelx_estimated_absorpt_t_max 0.994

loop_
_space_group_symop_operation_xyz
'x, y, z'
'-x, -y, -z'

loop_
_atom_site_label
_atom_site_type_symbol
_atom_site_fract_x
_atom_site_fract_y
_atom_site_fract_z
_atom_site_U_iso_or_equiv
_atom_site_adp_type
_atom_site_occupancy
_atom_site_site_symmetry_order
_atom_site_calc_flag
_atom_site_refinement_flags_posn
_atom_site_refinement_flags_adp
C1 C 0.4179(2) 0.15005(16) 0.23518(16) 0.0170(4) Uani 1 1 d . U
C2 C 0.4292(2) 0.01498(17) 0.18803(16) 0.0171(4) Uani 1 1 d . U
C3 C 0.5473(2) 0.00413(16) 0.28737(16) 0.0165(4) Uani 1 1 d . U
C4 C 0.6084(3) -0.09480(17) 0.29970(17) 0.0200(4) Uani 1 1 d . U
H4 H 0.575039 -0.173335 0.234637 0.024 Uiso 1 1 calc R U
C5 C 0.7185(3) -0.07534(18) 0.40905(17) 0.0205(4) Uani 1 1 d . U
H5 H 0.761629 -0.141275 0.419493 0.025 Uiso 1 1 calc R U
C6 C 0.7673(2) 0.04068(17) 0.50467(17) 0.0194(4) Uani 1 1 d . U
H6 H 0.843287 0.051837 0.578970 0.023 Uiso 1 1 calc R U
C7 C 0.7079(2) 0.13946(17) 0.49388(16) 0.0176(4) Uani 1 1 d . U
H7 H 0.741720 0.218266 0.558670 0.021 Uiso 1 1 calc R U
C8 C 0.5963(2) 0.11767(16) 0.38364(16) 0.0160(4) Uani 1 1 d . U
C9 C 0.4805(2) 0.24308(17) 0.15636(17) 0.0184(4) Uani 1 1 d . U
H9A H 0.535606 0.208729 0.085778 0.022 Uiso 1 1 calc R U
H9B H 0.564031 0.332279 0.204710 0.022 Uiso 1 1 calc R U
C10 C 0.2688(2) 0.22813(16) 0.12091(16) 0.0160(4) Uani 1 1 d . U
C11 C 0.2108(2) 0.34786(16) 0.13703(16) 0.0150(4) Uani 1 1 d . U
C12 C 0.3522(2) 0.45625(17) 0.10263(17) 0.0194(4) Uani 1 1 d . U
H12A H 0.388252 0.419976 0.023981 0.023 Uiso 1 1 calc R U
H12B H 0.467733 0.498356 0.166189 0.023 Uiso 1 1 calc R U
C13 C 0.2669(3) 0.55671(17) 0.09063(17) 0.0198(4) Uani 1 1 d . U
H13A H 0.371286 0.640452 0.103986 0.024 Uiso 1 1 calc R U
H13B H 0.198133 0.529438 0.005780 0.024 Uiso 1 1 calc R U
C14 C 0.1329(2) 0.57778(16) 0.17790(16) 0.0170(4) Uani 1 1 d . U
C15 C 0.0624(3) 0.67533(17) 0.17813(17) 0.0213(4) Uani 1 1 d . U
H15 H 0.107329 0.729509 0.128739 0.026 Uiso 1 1 calc R U
C16 C -0.0710(3) 0.69562(18) 0.24806(17) 0.0225(4) Uani 1 1 d . U
H16 H -0.118009 0.762240 0.246240 0.027 Uiso 1 1 calc R U
C17 C -0.1351(2) 0.61739(17) 0.32080(17) 0.0227(4) Uani 1 1 d . U
H17 H -0.227721 0.629631 0.368749 0.027 Uiso 1 1 calc R U
C18 C -0.0647(2) 0.52151(17) 0.32390(17) 0.0199(4) Uani 1 1 d . U
H18 H -0.108160 0.469476 0.375332 0.024 Uiso 1 1 calc R U
C19 C 0.0696(2) 0.49954(16) 0.25267(16) 0.0163(4) Uani 1 1 d . U
C20 C 0.1571(2) 0.39906(16) 0.26269(15) 0.0155(4) Uani 1 1 d . U
C21 C 0.0173(2) 0.28038(17) 0.29055(17) 0.0202(4) Uani 1 1 d . U
H21A H -0.029236 0.309425 0.367077 0.024 Uiso 1 1 calc R U
H21B H -0.092678 0.233969 0.222978 0.024 Uiso 1 1 calc R U
C22 C 0.1211(2) 0.19157(17) 0.30393(17) 0.0188(4) Uani 1 1 d . U
H22 H 0.108795 0.153876 0.368521 0.023 Uiso 1 1 calc R U
C23 C 0.2296(2) 0.16798(16) 0.22297(16) 0.0165(4) Uani 1 1 d . U
C24 C 0.1865(3) 0.13591(17) -0.00931(16) 0.0203(4) Uani 1 1 d . U
H24A H 0.223819 0.060334 -0.020564 0.030 Uiso 1 1 calc R U
H24B H 0.234659 0.180820 -0.068406 0.030 Uiso 1 1 calc R U
H24C H 0.048236 0.107547 -0.022303 0.030 Uiso 1 1 calc R U
C25 C 0.3278(2) 0.46983(18) 0.36836(17) 0.0199(4) Uani 1 1 d . U
H25A H 0.409359 0.549588 0.355105 0.030 Uiso 1 1 calc R U
H25B H 0.399711 0.413547 0.371099 0.030 Uiso 1 1 calc R U
H25C H 0.282976 0.491367 0.446066 0.030 Uiso 1 1 calc R U
O1 O 0.52306(17) 0.20411(11) 0.35964(11) 0.0196(3) Uani 1 1 d . U
O2 O 0.35209(18) -0.06394(12) 0.08848(11) 0.0220(3) Uani 1 1 d . U
H11 H 0.092(3) 0.3163(17) 0.0749(17) 0.012(4) Uiso 1 1 d . .

loop_
_atom_site_aniso_label
_atom_site_aniso_U_11
_atom_site_aniso_U_22
_atom_site_aniso_U_33
_atom_site_aniso_U_23
_atom_site_aniso_U_13
_atom_site_aniso_U_12
C1 0.0190(9) 0.0181(9) 0.0133(9) 0.0036(7) 0.0017(7) 0.0074(7)
C2 0.0159(9) 0.0186(9) 0.0162(9) 0.0039(7) 0.0064(7) 0.0058(7)
C3 0.0156(9) 0.0177(9) 0.0163(9) 0.0043(7) 0.0057(7) 0.0061(7)
C4 0.0234(9) 0.0191(9) 0.0188(9) 0.0035(7) 0.0081(7) 0.0101(7)
C5 0.0229(9) 0.0229(10) 0.0217(10) 0.0086(8) 0.0078(8) 0.0137(8)
C6 0.0161(9) 0.0264(10) 0.0179(9) 0.0088(8) 0.0045(7) 0.0083(7)
C7 0.0161(9) 0.0179(9) 0.0168(9) 0.0031(7) 0.0041(7) 0.0051(7)
C8 0.0141(8) 0.0176(9) 0.0180(9) 0.0072(7) 0.0064(7) 0.0058(7)
C9 0.0172(9) 0.0177(9) 0.0215(10) 0.0067(7) 0.0060(7) 0.0069(7)
C10 0.0159(9) 0.0170(9) 0.0155(9) 0.0054(7) 0.0047(7) 0.0057(7)
C11 0.0146(8) 0.0170(9) 0.0123(9) 0.0038(7) 0.0020(7) 0.0052(7)
C12 0.0206(9) 0.0219(10) 0.0169(9) 0.0065(8) 0.0083(7) 0.0079(8)
C13 0.0224(9) 0.0168(9) 0.0177(9) 0.0050(7) 0.0049(7) 0.0041(7)
C14 0.0167(9) 0.0168(9) 0.0133(9) 0.0011(7) -0.0021(7) 0.0043(7)
C15 0.0256(10) 0.0188(9) 0.0161(9) 0.0043(7) -0.0029(7) 0.0059(8)
C16 0.0244(10) 0.0190(9) 0.0205(10) -0.0005(8) -0.0041(8) 0.0101(8)
C17 0.0165(9) 0.0231(10) 0.0247(10) 0.0009(8) 0.0021(8) 0.0081(8)
C18 0.0174(9) 0.0207(9) 0.0200(10) 0.0049(8) 0.0037(7) 0.0059(7)
C19 0.0151(8) 0.0152(9) 0.0142(9) 0.0011(7) -0.0014(7) 0.0032(7)
C20 0.0151(8) 0.0182(9) 0.0145(9) 0.0055(7) 0.0038(7) 0.0070(7)
C21 0.0186(9) 0.0238(10) 0.0216(10) 0.0093(8) 0.0090(7) 0.0090(8)
C22 0.0210(9) 0.0191(9) 0.0177(9) 0.0091(7) 0.0074(7) 0.0054(7)
C23 0.0174(9) 0.0139(9) 0.0177(9) 0.0048(7) 0.0008(7) 0.0054(7)
C24 0.0252(10) 0.0204(9) 0.0156(9) 0.0041(8) 0.0040(7) 0.0099(8)
C25 0.0197(9) 0.0244(10) 0.0165(9) 0.0047(8) 0.0034(7) 0.0104(8)
O1 0.0243(7) 0.0176(6) 0.0157(6) 0.0013(5) -0.0019(5) 0.0104(5)
O2 0.0267(7) 0.0209(7) 0.0154(7) 0.0006(5) 0.0024(5) 0.0089(5)

loop_
_atom_type_symbol
_atom_type_description
_atom_type_scat_dispersion_real
_atom_type_scat_dispersion_imag
_atom_type_scat_source
C C 0.0033 0.0016 'International Tables Vol C Tables 4.2.6.8 and 6.1.1.4'
H H 0.0000 0.0000 'International Tables Vol C Tables 4.2.6.8 and 6.1.1.4'
O O 0.0106 0.0060 'International Tables Vol C Tables 4.2.6.8 and 6.1.1.4'

loop_
_geom_angle_atom_site_label_1
_geom_angle_atom_site_label_2
_geom_angle_atom_site_label_3
_geom_angle
O1 C1 C23 113.48(14)
O1 C1 C2 105.06(13)
C23 C1 C2 120.76(14)
O1 C1 C9 113.04(14)
C23 C1 C9 86.67(13)
C2 C1 C9 117.52(14)
O2 C2 C3 129.04(16)
O2 C2 C1 125.57(16)
C3 C2 C1 105.39(14)
C8 C3 C4 120.04(16)
C8 C3 C2 107.40(15)
C4 C3 C2 132.54(16)
C5 C4 C3 118.23(17)
C5 C4 H4 120.9
C3 C4 H4 120.9
C4 C5 C6 120.64(17)
C4 C5 H5 119.7
C6 C5 H5 119.7
C7 C6 C5 121.81(17)
C7 C6 H6 119.1
C5 C6 H6 119.1
C6 C7 C8 116.66(16)
C6 C7 H7 121.7
C8 C7 H7 121.7
O1 C8 C3 113.57(15)
O1 C8 C7 123.81(15)
C3 C8 C7 122.62(16)
C1 C9 C10 89.90(13)
C1 C9 H9A 113.7
C10 C9 H9A 113.7
C1 C9 H9B 113.7
C10 C9 H9B 113.7
H9A C9 H9B 110.9
C23 C10 C24 115.87(15)
C23 C10 C11 113.05(14)
C24 C10 C11 108.96(14)
C23 C10 C9 86.26(13)
C24 C10 C9 110.06(14)
C11 C10 C9 121.46(14)
C12 C11 C20 111.48(14)
C12 C11 C10 112.84(14)
C20 C11 C10 115.32(14)
C12 C11 H11 105.6(10)
C20 C11 H11 106.0(10)
C10 C11 H11 104.6(10)
C11 C12 C13 110.39(14)
C11 C12 H12A 109.6
C13 C12 H12A 109.6
C11 C12 H12B 109.6
C13 C12 H12B 109.6
H12A C12 H12B 108.1
C14 C13 C12 115.12(15)
C14 C13 H13A 108.5
C12 C13 H13A 108.5
C14 C13 H13B 108.5
C12 C13 H13B 108.5
H13A C13 H13B 107.5
C15 C14 C19 119.06(17)
C15 C14 C13 117.79(16)
C19 C14 C13 123.05(15)
C16 C15 C14 121.94(17)
C16 C15 H15 119.0
C14 C15 H15 119.0
C15 C16 C17 118.96(17)
C15 C16 H16 120.5
C17 C16 H16 120.5
C18 C17 C16 120.18(18)
C18 C17 H17 119.9
C16 C17 H17 119.9
C17 C18 C19 121.29(17)
C17 C18 H18 119.4
C19 C18 H18 119.4
C18 C19 C14 118.54(16)
C18 C19 C20 121.10(16)
C14 C19 C20 120.21(15)
C19 C20 C25 106.19(14)
C19 C20 C11 107.44(14)
C25 C20 C11 113.75(14)
C19 C20 C21 112.92(14)
C25 C20 C21 109.43(14)
C11 C20 C21 107.22(14)
C22 C21 C20 108.15(14)
C22 C21 H21A 110.1
C20 C21 H21A 110.1
C22 C21 H21B 110.1
C20 C21 H21B 110.1
H21A C21 H21B 108.4
C23 C22 C21 117.98(16)
C23 C22 H22 121.0
C21 C22 H22 121.0
C22 C23 C10 125.72(16)
C22 C23 C1 131.99(17)
C10 C23 C1 93.90(14)
C10 C24 H24A 109.5
C10 C24 H24B 109.5
H24A C24 H24B 109.5
C10 C24 H24C 109.5
H24A C24 H24C 109.5
H24B C24 H24C 109.5
C20 C25 H25A 109.5
C20 C25 H25B 109.5
H25A C25 H25B 109.5
C20 C25 H25C 109.5
H25A C25 H25C 109.5
H25B C25 H25C 109.5
C8 O1 C1 108.51(13)

loop_
_geom_bond_atom_site_label_1
_geom_bond_atom_site_label_2
_geom_bond_distance
C1 O1 1.453(2)
C1 C23 1.516(2)
C1 C2 1.536(2)
C1 C9 1.560(2)
C2 O2 1.216(2)
C2 C3 1.459(2)
C3 C8 1.386(2)
C3 C4 1.397(2)
C4 C5 1.382(3)
C4 H4 0.9500
C5 C6 1.401(3)
C5 H5 0.9500
C6 C7 1.383(2)
C6 H6 0.9500
C7 C8 1.388(2)
C7 H7 0.9500
C8 O1 1.364(2)
C9 C10 1.574(2)
C9 H9A 0.9900
C9 H9B 0.9900
C10 C23 1.514(2)
C10 C24 1.531(2)
C10 C11 1.549(2)
C11 C12 1.518(2)
C11 C20 1.549(2)
C11 H11 1.003(18)
C12 C13 1.529(2)
C12 H12A 0.9900
C12 H12B 0.9900
C13 C14 1.513(2)
C13 H13A 0.9900
C13 H13B 0.9900
C14 C15 1.393(2)
C14 C19 1.402(2)
C15 C16 1.382(3)
C15 H15 0.9500
C16 C17 1.384(3)
C16 H16 0.9500
C17 C18 1.382(3)
C17 H17 0.9500
C18 C19 1.401(2)
C18 H18 0.9500
C19 C20 1.535(2)
C20 C25 1.541(2)
C20 C21 1.555(2)
C21 C22 1.512(2)
C21 H21A 0.9900
C21 H21B 0.9900
C22 C23 1.323(2)
C22 H22 0.9500
C24 H24A 0.9800
C24 H24B 0.9800
C24 H24C 0.9800
C25 H25A 0.9800
C25 H25B 0.9800
C25 H25C 0.9800

loop_
_geom_torsion_atom_site_label_1
_geom_torsion_atom_site_label_2
_geom_torsion_atom_site_label_3
_geom_torsion_atom_site_label_4
_geom_torsion
O1 C1 C2 O2 176.92(16)
C23 C1 C2 O2 47.1(3)
C9 C1 C2 O2 -56.4(2)
O1 C1 C2 C3 -2.47(17)
C23 C1 C2 C3 -132.28(16)
C9 C1 C2 C3 124.19(16)
O2 C2 C3 C8 -177.87(18)
C1 C2 C3 C8 1.49(18)
O2 C2 C3 C4 0.5(3)
C1 C2 C3 C4 179.85(18)
C8 C3 C4 C5 -0.5(3)
C2 C3 C4 C5 -178.65(18)
C3 C4 C5 C6 0.0(3)
C4 C5 C6 C7 0.1(3)
C5 C6 C7 C8 0.4(3)
C4 C3 C8 O1 -178.48(15)
C2 C3 C8 O1 0.1(2)
C4 C3 C8 C7 0.9(3)
C2 C3 C8 C7 179.53(15)
C6 C7 C8 O1 178.48(16)
C6 C7 C8 C3 -0.9(3)
O1 C1 C9 C10 -127.52(14)
C23 C1 C9 C10 -13.37(12)
C2 C1 C9 C10 109.81(16)
C1 C9 C10 C23 13.40(12)
C1 C9 C10 C24 -102.80(15)
C1 C9 C10 C11 128.23(16)
C23 C10 C11 C12 139.89(15)
C24 C10 C11 C12 -89.76(17)
C9 C10 C11 C12 39.7(2)
C23 C10 C11 C20 10.2(2)
C24 C10 C11 C20 140.54(15)
C9 C10 C11 C20 -90.02(19)
C20 C11 C12 C13 -61.91(19)
C10 C11 C12 C13 166.45(14)
C11 C12 C13 C14 34.1(2)
C12 C13 C14 C15 175.00(15)
C12 C13 C14 C19 -8.6(2)
C19 C14 C15 C16 -1.3(3)
C13 C14 C15 C16 175.25(16)
C14 C15 C16 C17 0.6(3)
C15 C16 C17 C18 0.6(3)
C16 C17 C18 C19 -1.1(3)
C17 C18 C19 C14 0.4(3)
C17 C18 C19 C20 175.93(16)
C15 C14 C19 C18 0.8(2)
C13 C14 C19 C18 -175.55(16)
C15 C14 C19 C20 -174.78(15)
C13 C14 C19 C20 8.9(2)
C18 C19 C20 C25 -86.57(19)
C14 C19 C20 C25 88.91(18)
C18 C19 C20 C11 151.37(15)
C14 C19 C20 C11 -33.1(2)
C18 C19 C20 C21 33.4(2)
C14 C19 C20 C21 -151.16(15)
C12 C11 C20 C19 59.98(18)
C10 C11 C20 C19 -169.66(14)
C12 C11 C20 C25 -57.25(19)
C10 C11 C20 C25 73.12(19)
C12 C11 C20 C21 -178.37(14)
C10 C11 C20 C21 -48.01(18)
C19 C20 C21 C22 -177.50(14)
C25 C20 C21 C22 -59.45(18)
C11 C20 C21 C22 64.36(18)
C20 C21 C22 C23 -44.2(2)
C21 C22 C23 C10 3.7(3)
C21 C22 C23 C1 143.13(18)
C24 C10 C23 C22 -112.3(2)
C11 C10 C23 C22 14.5(2)
C9 C10 C23 C22 137.21(19)
C24 C10 C23 C1 96.67(16)
C11 C10 C23 C1 -136.55(14)
C9 C10 C23 C1 -13.83(13)
O1 C1 C23 C22 -20.4(3)
C2 C1 C23 C22 105.6(2)
C9 C1 C23 C22 -134.1(2)
O1 C1 C23 C10 127.66(15)
C2 C1 C23 C10 -106.31(17)
C9 C1 C23 C10 13.95(13)
C3 C8 O1 C1 -1.80(19)
C7 C8 O1 C1 178.80(16)
C23 C1 O1 C8 136.56(15)
C2 C1 O1 C8 2.59(17)
C9 C1 O1 C8 -126.78(15)
